data_7014045
loop_
_publ_author_name
'M\"oller, Andreas C'
'Heyn, Richard H.'
'Blom, Richard'
'Swang, Ole'
'G\"orbitz, Carl Henrik'
'Kopf, J\"urgen'

_publ_section_title
;
 Synthesis, structure, and ethene polymerisation catalysis of 1- or
 2-silyl substituted bis[indenyl]zirconium(IV) dichlorides.
;
_journal_issue 10
_journal_name_full 'Dalton transactions (Cambridge, England : 2003)'
_journal_page_first 1578
_journal_page_last 1589
_journal_paper_doi 10.1039/b400505h
_journal_year 2004
_chemical_formula_sum 'C24 H30 Cl2 Si2 Zr'
_chemical_formula_weight 536.78
_chemical_name_common 'Bis(2-(trimethylsilyl)indenyl)zirconium(IV) dichloride'
_chemical_name_systematic
;
Bis[2-(trimethylsilyl)indenyl]zirconium(IV) dichloride
;
_space_group_IT_number 14
_symmetry_cell_setting monoclinic
_symmetry_space_group_name_Hall '-P 2ybc'
_symmetry_space_group_name_H-M 'P 1 21/c 1'
_atom_sites_solution_hydrogens geom
_atom_sites_solution_primary direct
_atom_sites_solution_secondary difmap
_audit_creation_method SHELXL-97
_cell_angle_alpha 90.00
_cell_angle_beta 112.415(2)
_cell_angle_gamma 90.00
_cell_formula_units_Z 4
_cell_length_a 9.7631(6)
_cell_length_b 34.995(3)
_cell_length_c 8.1505(7)
_cell_measurement_reflns_used 17502
_cell_measurement_temperature 153(2)
_cell_measurement_theta_max 32.50
_cell_measurement_theta_min 1.16
_cell_volume 2574.3(4)
_computing_cell_refinement 'SMART (Bruker, 2000)'
_computing_data_collection 'SMART (Bruker, 2000)'
_computing_data_reduction 'SAINT (Bruker, 2000)'
_computing_molecular_graphics 'PLATON (Spek, 1990)'
_computing_publication_material 'PLATON (Spek, 1990)'
_computing_structure_refinement 'SHELXL-97 (Sheldrick, 1997)'
_computing_structure_solution 'SHELXS-97 (Sheldrick, 1990)'
_diffrn_ambient_temperature 153(2)
_diffrn_measured_fraction_theta_full 0.986
_diffrn_measured_fraction_theta_max 0.986
_diffrn_measurement_device_type 'CCD Apex area detector'
_diffrn_measurement_method 'phi and omega scans'
_diffrn_radiation_monochromator graphite
_diffrn_radiation_source 'fine-focus sealed tube'
_diffrn_radiation_type MoK\a
_diffrn_radiation_wavelength 0.71073
_diffrn_reflns_av_R_equivalents 0.0831
_diffrn_reflns_av_sigmaI/netI 0.0412
_diffrn_reflns_limit_h_max 10
_diffrn_reflns_limit_h_min -14
_diffrn_reflns_limit_k_max 52
_diffrn_reflns_limit_k_min -51
_diffrn_reflns_limit_l_max 11
_diffrn_reflns_limit_l_min -12
_diffrn_reflns_number 37411
_diffrn_reflns_theta_full 32.50
_diffrn_reflns_theta_max 32.50
_diffrn_reflns_theta_min 1.16
_diffrn_standards_decay_% 0
_diffrn_standards_interval_count 0
_diffrn_standards_interval_time .
_diffrn_standards_number 0
_exptl_absorpt_coefficient_mu 0.737
_exptl_absorpt_correction_T_max 0.7096
_exptl_absorpt_correction_T_min 0.6266
_exptl_absorpt_correction_type multi-scan
_exptl_absorpt_process_details 'SADABS (Bruker, 2000)'
_exptl_crystal_colour 'pale yellow'
_exptl_crystal_density_diffrn 1.385
_exptl_crystal_density_meas ?
_exptl_crystal_density_method .
_exptl_crystal_description blocks
_exptl_crystal_F_000 1104
_exptl_crystal_size_max 0.70
_exptl_crystal_size_mid 0.60
_exptl_crystal_size_min 0.50
_refine_diff_density_max 0.950
_refine_diff_density_min -1.281
_refine_diff_density_rms 0.084
_refine_ls_extinction_method none
_refine_ls_goodness_of_fit_ref 1.110
_refine_ls_hydrogen_treatment mixed
_refine_ls_matrix_type full
_refine_ls_number_parameters 298
_refine_ls_number_reflns 9196
_refine_ls_number_restraints 0
_refine_ls_restrained_S_all 1.110
_refine_ls_R_factor_all 0.0407
_refine_ls_R_factor_gt 0.0374
_refine_ls_shift/su_max 0.001
_refine_ls_shift/su_mean 0.000
_refine_ls_structure_factor_coef Fsqd
_refine_ls_weighting_details 'calc w=1/[\s^2^(Fo^2^)+(0.0370P)^2^+1.5256P] where P=(Fo^2^+2Fc^2^)/3'
_refine_ls_weighting_scheme calc
_refine_ls_wR_factor_gt 0.0944
_refine_ls_wR_factor_ref 0.0959
_reflns_number_gt 8494
_reflns_number_total 9196
_reflns_threshold_expression >2sigma(I)
_cod_data_source_file b400505h.txt
_cod_data_source_block amoeller
_cod_original_sg_symbol_H-M P2(1)/c
_cod_database_code 7014045

loop_
_symmetry_equiv_pos_as_xyz
'x, y, z'
'-x, y+1/2, -z+1/2'
'-x, -y, -z'
'x, -y-1/2, z-1/2'

loop_
_atom_site_label
_atom_site_type_symbol
_atom_site_fract_x
_atom_site_fract_y
_atom_site_fract_z
_atom_site_U_iso_or_equiv
_atom_site_adp_type
_atom_site_occupancy
_atom_site_symmetry_multiplicity
_atom_site_calc_flag
_atom_site_refinement_flags
_atom_site_disorder_assembly
_atom_site_disorder_group
Zr Zr 0.340512(16) 0.124107(4) 0.455305(17) 0.01599(5) Uani 1 1 d . . .
Cl1 Cl 0.33568(5) 0.071967(12) 0.25608(5) 0.02742(9) Uani 1 1 d . . .
Cl2 Cl 0.36663(5) 0.172159(12) 0.25231(5) 0.02700(9) Uani 1 1 d . . .
Si1A Si 0.69678(5) 0.191807(14) 0.62074(7) 0.02642(10) Uani 1 1 d . . .
Si1B Si -0.03267(6) 0.063937(16) 0.21696(8) 0.03284(12) Uani 1 1 d . . .
C1A C 0.55354(18) 0.08246(5) 0.6629(2) 0.0213(3) Uani 1 1 d . . .
C2A C 0.49298(18) 0.10265(4) 0.77289(19) 0.0199(3) Uani 1 1 d . . .
C3A C 0.51734(17) 0.14263(4) 0.75491(19) 0.0203(3) Uani 1 1 d . . .
H3A H 0.4841 0.1629 0.8080 0.030(6) Uiso 1 1 calc R . .
C4A C 0.59952(17) 0.14699(5) 0.6444(2) 0.0214(3) Uani 1 1 d . . .
C5A C 0.61410(18) 0.11002(5) 0.5814(2) 0.0220(3) Uani 1 1 d . . .
H5A H 0.6576 0.1045 0.4978 0.025(5) Uiso 1 1 calc R . .
C6A C 0.4283(2) 0.08206(5) 0.8760(2) 0.0247(3) Uani 1 1 d . . .
H6A H 0.3894 0.0951 0.9509 0.032(6) Uiso 1 1 calc R . .
C7A C 0.4237(2) 0.04300(5) 0.8646(2) 0.0297(4) Uani 1 1 d . . .
H7A H 0.3809 0.0289 0.9327 0.032(6) Uiso 1 1 calc R . .
C8A C 0.4815(2) 0.02301(5) 0.7531(2) 0.0309(4) Uani 1 1 d . . .
H8A H 0.4755 -0.0041 0.7477 0.036(6) Uiso 1 1 calc R . .
C9A C 0.5452(2) 0.04178(5) 0.6540(2) 0.0276(3) Uani 1 1 d . . .
H9A H 0.5835 0.0280 0.5803 0.040(7) Uiso 1 1 calc R . .
C10A C 0.7671(2) 0.18472(7) 0.4406(3) 0.0391(4) Uani 1 1 d . . .
H10A H 0.8268 0.2069 0.4354 0.059(9) Uiso 1 1 calc R . .
H11A H 0.6832 0.1820 0.3269 0.058(9) Uiso 1 1 calc R . .
H12A H 0.8283 0.1616 0.4646 0.063(10) Uiso 1 1 calc R . .
C11A C 0.8565(2) 0.19662(7) 0.8393(3) 0.0417(5) Uani 1 1 d . . .
H13A H 0.9215 0.1743 0.8586 0.050(8) Uiso 1 1 calc R . .
H14A H 0.8191 0.1983 0.9349 0.050(8) Uiso 1 1 calc R . .
H15A H 0.9125 0.2198 0.8387 0.067(10) Uiso 1 1 calc R . .
C12A C 0.5780(2) 0.23513(5) 0.5882(3) 0.0354(4) Uani 1 1 d . . .
H16A H 0.6357 0.2579 0.5865 0.045(7) Uiso 1 1 calc R . .
H17A H 0.5430 0.2371 0.6858 0.066(10) Uiso 1 1 calc R . .
H18A H 0.4927 0.2331 0.4753 0.061(9) Uiso 1 1 calc R . .
C1B C 0.12964(17) 0.16760(4) 0.4510(2) 0.0192(3) Uani 1 1 d . . .
C2B C 0.16212(16) 0.14444(4) 0.60577(19) 0.0177(2) Uani 1 1 d . . .
C3B C 0.13265(17) 0.10554(4) 0.5476(2) 0.0198(3) Uani 1 1 d . . .
H3B H 0.1519 0.0838 0.6226 0.026(5) Uiso 1 1 calc R . .
C4B C 0.06965(17) 0.10503(4) 0.3587(2) 0.0212(3) Uani 1 1 d . . .
C5B C 0.07488(17) 0.14286(4) 0.3001(2) 0.0207(3) Uani 1 1 d . . .
H5B H 0.0466 0.1506 0.1799 0.026(5) Uiso 1 1 calc R . .
C6B C 0.20801(19) 0.16196(5) 0.7757(2) 0.0226(3) Uani 1 1 d . . .
H6B H 0.2264 0.1470 0.8793 0.024(5) Uiso 1 1 calc R . .
C7B C 0.2250(2) 0.20071(5) 0.7867(2) 0.0265(3) Uani 1 1 d . . .
H7B H 0.2545 0.2127 0.8995 0.035(6) Uiso 1 1 calc R . .
C8B C 0.1998(2) 0.22360(5) 0.6339(3) 0.0280(3) Uani 1 1 d . . .
H8B H 0.2159 0.2504 0.6470 0.034(6) Uiso 1 1 calc R . .
C9B C 0.1528(2) 0.20771(4) 0.4681(2) 0.0241(3) Uani 1 1 d . . .
H9B H 0.1359 0.2232 0.3665 0.035(6) Uiso 1 1 calc R . .
C10B C -0.0598(3) 0.07354(9) -0.0177(3) 0.0549(7) Uani 1 1 d . . .
H10B H 0.0367 0.0745 -0.0284 0.060(9) Uiso 1 1 calc R . .
H11B H -0.1107 0.0981 -0.0549 0.085(12) Uiso 1 1 calc R . .
H12B H -0.1199 0.0531 -0.0935 0.085(12) Uiso 1 1 calc R . .
C11B C -0.2148(3) 0.06396(8) 0.2428(4) 0.0564(7) Uani 1 1 d . . .
H13B H -0.2604 0.0893 0.2129 0.060(9) Uiso 1 1 calc R . .
H14B H -0.1993 0.0578 0.3659 0.082(12) Uiso 1 1 calc R . .
H15B H -0.2802 0.0448 0.1633 0.081(12) Uiso 1 1 calc R . .
C12B C 0.0593(3) 0.01738(6) 0.3006(4) 0.0497(6) Uani 1 1 d . . .
H16B H -0.0102 -0.0035 0.2465 0.073(10) Uiso 1 1 calc R . .
H17B H 0.0902 0.0164 0.4299 0.059(9) Uiso 1 1 calc R . .
H18B H 0.1464 0.0147 0.2696 0.083(12) Uiso 1 1 calc R . .

loop_
_atom_site_aniso_label
_atom_site_aniso_U_11
_atom_site_aniso_U_22
_atom_site_aniso_U_33
_atom_site_aniso_U_23
_atom_site_aniso_U_13
_atom_site_aniso_U_12
Zr 0.01836(7) 0.01767(7) 0.01022(7) 0.00042(4) 0.00352(5) 0.00208(5)
Cl1 0.0326(2) 0.02934(18) 0.01982(17) -0.00792(14) 0.00944(15) 0.00311(16)
Cl2 0.0307(2) 0.03028(19) 0.01886(16) 0.00813(14) 0.00809(14) -0.00004(15)
Si1A 0.0216(2) 0.0260(2) 0.0295(2) 0.00289(18) 0.00737(18) -0.00195(17)
Si1B 0.0267(2) 0.0288(2) 0.0352(3) -0.0146(2) 0.0030(2) -0.0042(2)
C1A 0.0219(7) 0.0216(6) 0.0163(6) 0.0019(5) 0.0027(5) 0.0041(5)
C2A 0.0214(7) 0.0217(6) 0.0124(6) 0.0030(5) 0.0019(5) 0.0030(5)
C3A 0.0211(7) 0.0220(7) 0.0145(6) -0.0007(5) 0.0030(5) 0.0005(5)
C4A 0.0175(6) 0.0242(7) 0.0191(6) 0.0015(5) 0.0032(5) 0.0017(5)
C5A 0.0199(7) 0.0240(7) 0.0204(7) 0.0013(5) 0.0059(5) 0.0036(6)
C6A 0.0282(8) 0.0272(7) 0.0156(6) 0.0061(5) 0.0046(6) 0.0035(6)
C7A 0.0346(9) 0.0284(8) 0.0207(7) 0.0100(6) 0.0046(6) 0.0017(7)
C8A 0.0393(10) 0.0202(7) 0.0238(8) 0.0040(6) 0.0015(7) 0.0028(7)
C9A 0.0319(8) 0.0227(7) 0.0218(7) 0.0005(6) 0.0032(6) 0.0064(6)
C10A 0.0329(10) 0.0436(11) 0.0465(12) 0.0100(9) 0.0215(9) 0.0016(9)
C11A 0.0294(9) 0.0438(11) 0.0415(11) 0.0011(9) 0.0019(8) -0.0091(9)
C12A 0.0360(10) 0.0251(8) 0.0416(10) -0.0017(7) 0.0110(8) 0.0001(7)
C1B 0.0208(7) 0.0177(6) 0.0179(6) 0.0007(5) 0.0061(5) 0.0025(5)
C2B 0.0184(6) 0.0183(6) 0.0162(6) -0.0004(5) 0.0062(5) 0.0007(5)
C3B 0.0201(6) 0.0183(6) 0.0187(6) 0.0004(5) 0.0051(5) -0.0004(5)
C4B 0.0176(6) 0.0213(6) 0.0201(6) -0.0022(5) 0.0021(5) 0.0017(5)
C5B 0.0206(7) 0.0224(7) 0.0153(6) 0.0010(5) 0.0024(5) 0.0033(5)
C6B 0.0257(7) 0.0259(7) 0.0165(6) -0.0025(5) 0.0084(6) 0.0021(6)
C7B 0.0315(8) 0.0264(7) 0.0231(7) -0.0094(6) 0.0122(6) -0.0011(6)
C8B 0.0381(9) 0.0178(6) 0.0344(9) -0.0059(6) 0.0209(8) -0.0027(6)
C9B 0.0311(8) 0.0185(6) 0.0258(7) 0.0016(6) 0.0143(6) 0.0022(6)
C10B 0.0518(14) 0.0655(16) 0.0287(10) -0.0208(11) -0.0056(10) 0.0018(13)
C11B 0.0285(10) 0.0553(15) 0.077(2) -0.0281(14) 0.0113(11) -0.0124(10)
C12B 0.0540(14) 0.0246(9) 0.0736(18) -0.0096(10) 0.0279(13) -0.0041(9)

loop_
_atom_type_symbol
_atom_type_description
_atom_type_scat_dispersion_real
_atom_type_scat_dispersion_imag
_atom_type_scat_source
C C 0.0033 0.0016 'International Tables Vol C Tables 4.2.6.8 and 6.1.1.4'
H H 0.0000 0.0000 'International Tables Vol C Tables 4.2.6.8 and 6.1.1.4'
Cl Cl 0.1484 0.1585 'International Tables Vol C Tables 4.2.6.8 and 6.1.1.4'
Si Si 0.0817 0.0704 'International Tables Vol C Tables 4.2.6.8 and 6.1.1.4'
Zr Zr -2.9673 0.5597 'International Tables Vol C Tables 4.2.6.8 and 6.1.1.4'

loop_
_geom_angle_atom_site_label_1
_geom_angle_atom_site_label_2
_geom_angle_atom_site_label_3
_geom_angle
_geom_angle_site_symmetry_1
_geom_angle_site_symmetry_3
_geom_angle_publ_flag
Cl1 Zr Cl2 92.567(17) . . ?
Cl1 Zr C3A 133.07(4) . . ?
Cl2 Zr C3A 105.91(4) . . ?
Cl1 Zr C5B 96.13(4) . . ?
Cl2 Zr C5B 80.35(4) . . ?
C3A Zr C5B 128.89(5) . . ?
Cl1 Zr C3B 101.21(4) . . ?
Cl2 Zr C3B 133.54(4) . . ?
C3A Zr C3B 96.41(5) . . ?
C5B Zr C3B 54.35(5) . . ?
Cl1 Zr C5A 82.71(4) . . ?
Cl2 Zr C5A 92.45(4) . . ?
C3A Zr C5A 54.36(5) . . ?
C5B Zr C5A 172.67(5) . . ?
C3B Zr C5A 132.97(5) . . ?
Cl1 Zr C4A 113.80(4) . . ?
Cl2 Zr C4A 81.76(4) . . ?
C3A Zr C4A 32.97(5) . . ?
C5B Zr C4A 145.63(5) . . ?
C3B Zr C4A 129.31(5) . . ?
C5A Zr C4A 32.59(5) . . ?
Cl1 Zr C4B 80.97(4) . . ?
Cl2 Zr C4B 109.64(4) . . ?
C3A Zr C4B 128.66(5) . . ?
C5B Zr C4B 32.57(5) . . ?
C3B Zr C4B 32.75(5) . . ?
C5A Zr C4B 152.97(5) . . ?
C4A Zr C4B 161.52(5) . . ?
Cl1 Zr C1B 128.97(4) . . ?
Cl2 Zr C1B 82.64(4) . . ?
C3A Zr C1B 96.47(5) . . ?
C5B Zr C1B 32.89(5) . . ?
C3B Zr C1B 54.30(5) . . ?
C5A Zr C1B 147.96(5) . . ?
C4A Zr C1B 115.62(5) . . ?
C4B Zr C1B 54.11(5) . . ?
Cl1 Zr C2A 108.13(4) . . ?
Cl2 Zr C2A 135.87(4) . . ?
C3A Zr C2A 33.09(5) . . ?
C5B Zr C2A 132.85(5) . . ?
C3B Zr C2A 81.10(5) . . ?
C5A Zr C2A 53.98(5) . . ?
C4A Zr C2A 54.36(5) . . ?
C4B Zr C2A 111.80(5) . . ?
C1B Zr C2A 110.15(5) . . ?
Cl1 Zr C1A 79.58(4) . . ?
Cl2 Zr C1A 124.66(4) . . ?
C3A Zr C1A 54.29(5) . . ?
C5B Zr C1A 154.56(5) . . ?
C3B Zr C1A 101.53(5) . . ?
C5A Zr C1A 32.39(5) . . ?
C4A Zr C1A 53.93(5) . . ?
C4B Zr C1A 122.60(5) . . ?
C1B Zr C1A 142.44(5) . . ?
C2A Zr C1A 32.45(5) . . ?
Cl1 Zr C2B 132.76(4) . . ?
Cl2 Zr C2B 113.32(3) . . ?
C3A Zr C2B 78.62(5) . . ?
C5B Zr C2B 53.92(5) . . ?
C3B Zr C2B 32.70(5) . . ?
C5A Zr C2B 131.49(5) . . ?
C4A Zr C2B 108.72(5) . . ?
C4B Zr C2B 53.82(5) . . ?
C1B Zr C2B 32.33(5) . . ?
C2A Zr C2B 80.68(5) . . ?
C1A Zr C2B 111.47(5) . . ?
C10A Si1A C12A 113.15(10) . . ?
C10A Si1A C11A 109.78(11) . . ?
C12A Si1A C11A 107.99(11) . . ?
C10A Si1A C4A 108.82(9) . . ?
C12A Si1A C4A 112.42(9) . . ?
C11A Si1A C4A 104.31(9) . . ?
C10B Si1B C12B 113.28(13) . . ?
C10B Si1B C11B 110.34(14) . . ?
C12B Si1B C11B 107.83(14) . . ?
C10B Si1B C4B 109.18(11) . . ?
C12B Si1B C4B 112.11(10) . . ?
C11B Si1B C4B 103.66(10) . . ?
C5A C1A C9A 132.81(16) . . ?
C5A C1A C2A 107.58(14) . . ?
C9A C1A C2A 119.62(16) . . ?
C5A C1A Zr 71.62(9) . . ?
C9A C1A Zr 121.05(11) . . ?
C2A C1A Zr 73.13(8) . . ?
C6A C2A C1A 120.06(14) . . ?
C6A C2A C3A 132.93(15) . . ?
C1A C2A C3A 106.99(14) . . ?
C6A C2A Zr 121.86(11) . . ?
C1A C2A Zr 74.42(8) . . ?
C3A C2A Zr 70.47(8) . . ?
C4A C3A C2A 108.89(14) . . ?
C4A C3A Zr 75.75(9) . . ?
C2A C3A Zr 76.44(8) . . ?
C4A C3A H3A 125.6 . . ?
C2A C3A H3A 125.6 . . ?
Zr C3A H3A 114.4 . . ?
C5A C4A C3A 106.84(14) . . ?
C5A C4A Si1A 126.80(13) . . ?
C3A C4A Si1A 125.59(12) . . ?
C5A C4A Zr 72.95(9) . . ?
C3A C4A Zr 71.29(9) . . ?
Si1A C4A Zr 128.75(7) . . ?
C4A C5A C1A 109.44(14) . . ?
C4A C5A Zr 74.46(9) . . ?
C1A C5A Zr 76.00(9) . . ?
C4A C5A H5A 125.3 . . ?
C1A C5A H5A 125.3 . . ?
Zr C5A H5A 116.2 . . ?
C7A C6A C2A 118.41(17) . . ?
C7A C6A H6A 120.8 . . ?
C2A C6A H6A 120.8 . . ?
C6A C7A C8A 121.52(17) . . ?
C6A C7A H7A 119.2 . . ?
C8A C7A H7A 119.2 . . ?
C9A C8A C7A 121.60(16) . . ?
C9A C8A H8A 119.2 . . ?
C7A C8A H8A 119.2 . . ?
C8A C9A C1A 118.77(17) . . ?
C8A C9A H9A 120.6 . . ?
C1A C9A H9A 120.6 . . ?
Si1A C10A H10A 109.5 . . ?
Si1A C10A H11A 109.5 . . ?
H10A C10A H11A 109.5 . . ?
Si1A C10A H12A 109.5 . . ?
H10A C10A H12A 109.5 . . ?
H11A C10A H12A 109.5 . . ?
Si1A C11A H13A 109.5 . . ?
Si1A C11A H14A 109.5 . . ?
H13A C11A H14A 109.5 . . ?
Si1A C11A H15A 109.5 . . ?
H13A C11A H15A 109.5 . . ?
H14A C11A H15A 109.5 . . ?
Si1A C12A H16A 109.5 . . ?
Si1A C12A H17A 109.5 . . ?
H16A C12A H17A 109.5 . . ?
Si1A C12A H18A 109.5 . . ?
H16A C12A H18A 109.5 . . ?
H17A C12A H18A 109.5 . . ?
C9B C1B C2B 120.04(14) . . ?
C9B C1B C5B 132.51(14) . . ?
C2B C1B C5B 107.45(13) . . ?
C9B C1B Zr 119.43(11) . . ?
C2B C1B Zr 75.11(9) . . ?
C5B C1B Zr 71.67(9) . . ?
C6B C2B C1B 119.77(14) . . ?
C6B C2B C3B 132.86(14) . . ?
C1B C2B C3B 107.31(13) . . ?
C6B C2B Zr 124.21(11) . . ?
C1B C2B Zr 72.55(9) . . ?
C3B C2B Zr 70.62(9) . . ?
C4B C3B C2B 108.60(13) . . ?
C4B C3B Zr 75.16(9) . . ?
C2B C3B Zr 76.68(9) . . ?
C4B C3B H3B 125.7 . . ?
C2B C3B H3B 125.7 . . ?
Zr C3B H3B 114.6 . . ?
C5B C4B C3B 107.27(13) . . ?
C5B C4B Si1B 126.06(12) . . ?
C3B C4B Si1B 125.77(12) . . ?
C5B C4B Zr 72.05(9) . . ?
C3B C4B Zr 72.09(9) . . ?
Si1B C4B Zr 129.67(8) . . ?
C4B C5B C1B 109.02(13) . . ?
C4B C5B Zr 75.38(9) . . ?
C1B C5B Zr 75.43(9) . . ?
C4B C5B H5B 125.5 . . ?
C1B C5B H5B 125.5 . . ?
Zr C5B H5B 115.7 . . ?
C7B C6B C2B 118.52(15) . . ?
C7B C6B H6B 120.7 . . ?
C2B C6B H6B 120.7 . . ?
C6B C7B C8B 121.76(15) . . ?
C6B C7B H7B 119.1 . . ?
C8B C7B H7B 119.1 . . ?
C9B C8B C7B 121.13(15) . . ?
C9B C8B H8B 119.4 . . ?
C7B C8B H8B 119.4 . . ?
C8B C9B C1B 118.66(15) . . ?
C8B C9B H9B 120.7 . . ?
C1B C9B H9B 120.7 . . ?
Si1B C10B H10B 109.5 . . ?
Si1B C10B H11B 109.5 . . ?
H10B C10B H11B 109.5 . . ?
Si1B C10B H12B 109.5 . . ?
H10B C10B H12B 109.5 . . ?
H11B C10B H12B 109.5 . . ?
Si1B C11B H13B 109.5 . . ?
Si1B C11B H14B 109.5 . . ?
H13B C11B H14B 109.5 . . ?
Si1B C11B H15B 109.5 . . ?
H13B C11B H15B 109.5 . . ?
H14B C11B H15B 109.5 . . ?
Si1B C12B H16B 109.5 . . ?
Si1B C12B H17B 109.5 . . ?
H16B C12B H17B 109.5 . . ?
Si1B C12B H18B 109.5 . . ?
H16B C12B H18B 109.5 . . ?
H17B C12B H18B 109.5 . . ?

loop_
_geom_bond_atom_site_label_1
_geom_bond_atom_site_label_2
_geom_bond_distance
_geom_bond_site_symmetry_2
_geom_bond_publ_flag
Zr Cl1 2.4310(4) . ?
Zr Cl2 2.4397(4) . ?
Zr C3A 2.4796(15) . ?
Zr C5B 2.5010(15) . ?
Zr C3B 2.5042(16) . ?
Zr C5A 2.5180(16) . ?
Zr C4A 2.5375(16) . ?
Zr C4B 2.5438(16) . ?
Zr C1B 2.5499(15) . ?
Zr C2A 2.5577(14) . ?
Zr C1A 2.5745(15) . ?
Zr C2B 2.5831(15) . ?
Si1A C10A 1.859(2) . ?
Si1A C12A 1.866(2) . ?
Si1A C11A 1.875(2) . ?
Si1A C4A 1.8811(17) . ?
Si1B C10B 1.859(3) . ?
Si1B C12B 1.860(3) . ?
Si1B C11B 1.869(3) . ?
Si1B C4B 1.8762(16) . ?
C1A C5A 1.421(2) . ?
C1A C9A 1.426(2) . ?
C1A C2A 1.434(2) . ?
C2A C6A 1.424(2) . ?
C2A C3A 1.436(2) . ?
C3A C4A 1.425(2) . ?
C3A H3A 0.9500 . ?
C4A C5A 1.419(2) . ?
C5A H5A 0.9500 . ?
C6A C7A 1.369(3) . ?
C6A H6A 0.9500 . ?
C7A C8A 1.423(3) . ?
C7A H7A 0.9500 . ?
C8A C9A 1.362(3) . ?
C8A H8A 0.9500 . ?
C9A H9A 0.9500 . ?
C10A H10A 0.9800 . ?
C10A H11A 0.9800 . ?
C10A H12A 0.9800 . ?
C11A H13A 0.9800 . ?
C11A H14A 0.9800 . ?
C11A H15A 0.9800 . ?
C12A H16A 0.9800 . ?
C12A H17A 0.9800 . ?
C12A H18A 0.9800 . ?
C1B C9B 1.420(2) . ?
C1B C2B 1.430(2) . ?
C1B C5B 1.431(2) . ?
C2B C6B 1.422(2) . ?
C2B C3B 1.434(2) . ?
C3B C4B 1.424(2) . ?
C3B H3B 0.9500 . ?
C4B C5B 1.415(2) . ?
C5B H5B 0.9500 . ?
C6B C7B 1.365(2) . ?
C6B H6B 0.9500 . ?
C7B C8B 1.421(3) . ?
C7B H7B 0.9500 . ?
C8B C9B 1.369(2) . ?
C8B H8B 0.9500 . ?
C9B H9B 0.9500 . ?
C10B H10B 0.9800 . ?
C10B H11B 0.9800 . ?
C10B H12B 0.9800 . ?
C11B H13B 0.9800 . ?
C11B H14B 0.9800 . ?
C11B H15B 0.9800 . ?
C12B H16B 0.9800 . ?
C12B H17B 0.9800 . ?
C12B H18B 0.9800 . ?

loop_
_geom_torsion_atom_site_label_1
_geom_torsion_atom_site_label_2
_geom_torsion_atom_site_label_3
_geom_torsion_atom_site_label_4
_geom_torsion
_geom_torsion_site_symmetry_1
_geom_torsion_site_symmetry_2
_geom_torsion_site_symmetry_3
_geom_torsion_site_symmetry_4
_geom_torsion_publ_flag
Cl1 Zr C1A C5A 92.82(9) . . . . ?
Cl2 Zr C1A C5A 6.94(11) . . . . ?
C3A Zr C1A C5A -78.09(10) . . . . ?
C5B Zr C1A C5A 175.13(11) . . . . ?
C3B Zr C1A C5A -167.73(9) . . . . ?
C4A Zr C1A C5A -37.09(9) . . . . ?
C4B Zr C1A C5A 164.94(9) . . . . ?
C1B Zr C1A C5A -123.10(10) . . . . ?
C2A Zr C1A C5A -115.68(14) . . . . ?
C2B Zr C1A C5A -135.15(9) . . . . ?
Cl1 Zr C1A C9A -36.65(13) . . . . ?
Cl2 Zr C1A C9A -122.54(13) . . . . ?
C3A Zr C1A C9A 152.43(16) . . . . ?
C5B Zr C1A C9A 45.7(2) . . . . ?
C3B Zr C1A C9A 62.79(15) . . . . ?
C5A Zr C1A C9A -129.47(18) . . . . ?
C4A Zr C1A C9A -166.57(17) . . . . ?
C4B Zr C1A C9A 35.47(16) . . . . ?
C1B Zr C1A C9A 107.42(14) . . . . ?
C2A Zr C1A C9A 114.85(18) . . . . ?
C2B Zr C1A C9A 95.37(14) . . . . ?
Cl1 Zr C1A C2A -151.50(9) . . . . ?
Cl2 Zr C1A C2A 122.62(9) . . . . ?
C3A Zr C1A C2A 37.58(9) . . . . ?
C5B Zr C1A C2A -69.19(15) . . . . ?
C3B Zr C1A C2A -52.05(10) . . . . ?
C5A Zr C1A C2A 115.68(14) . . . . ?
C4A Zr C1A C2A 78.59(10) . . . . ?
C4B Zr C1A C2A -79.38(10) . . . . ?
C1B Zr C1A C2A -7.42(14) . . . . ?
C2B Zr C1A C2A -19.47(10) . . . . ?
C5A C1A C2A C6A -178.06(14) . . . . ?
C9A C1A C2A C6A 1.6(2) . . . . ?
Zr C1A C2A C6A 118.15(14) . . . . ?
C5A C1A C2A C3A 0.41(17) . . . . ?
C9A C1A C2A C3A -179.96(14) . . . . ?
Zr C1A C2A C3A -63.38(10) . . . . ?
C5A C1A C2A Zr 63.79(11) . . . . ?
C9A C1A C2A Zr -116.58(14) . . . . ?
Cl1 Zr C2A C6A -86.45(13) . . . . ?
Cl2 Zr C2A C6A 159.65(11) . . . . ?
C3A Zr C2A C6A 129.08(18) . . . . ?
C5B Zr C2A C6A 30.75(16) . . . . ?
C3B Zr C2A C6A 12.51(13) . . . . ?
C5A Zr C2A C6A -152.68(15) . . . . ?
C4A Zr C2A C6A 166.83(15) . . . . ?
C4B Zr C2A C6A 0.87(14) . . . . ?
C1B Zr C2A C6A 59.15(14) . . . . ?
C1A Zr C2A C6A -116.04(17) . . . . ?
C2B Zr C2A C6A 45.64(13) . . . . ?
Cl1 Zr C2A C1A 29.59(10) . . . . ?
Cl2 Zr C2A C1A -84.31(10) . . . . ?
C3A Zr C2A C1A -114.88(14) . . . . ?
C5B Zr C2A C1A 146.79(9) . . . . ?
C3B Zr C2A C1A 128.55(10) . . . . ?
C5A Zr C2A C1A -36.64(9) . . . . ?
C4A Zr C2A C1A -77.13(10) . . . . ?
C4B Zr C2A C1A 116.90(10) . . . . ?
C1B Zr C2A C1A 175.19(9) . . . . ?
C2B Zr C2A C1A 161.68(10) . . . . ?
Cl1 Zr C2A C3A 144.47(9) . . . . ?
Cl2 Zr C2A C3A 30.57(12) . . . . ?
C5B Zr C2A C3A -98.33(11) . . . . ?
C3B Zr C2A C3A -116.57(10) . . . . ?
C5A Zr C2A C3A 78.24(10) . . . . ?
C4A Zr C2A C3A 37.75(9) . . . . ?
C4B Zr C2A C3A -128.21(9) . . . . ?
C1B Zr C2A C3A -69.93(10) . . . . ?
C1A Zr C2A C3A 114.88(14) . . . . ?
C2B Zr C2A C3A -83.44(10) . . . . ?
C6A C2A C3A C4A 174.71(16) . . . . ?
C1A C2A C3A C4A -3.48(17) . . . . ?
Zr C2A C3A C4A -69.50(11) . . . . ?
C6A C2A C3A Zr -115.79(18) . . . . ?
C1A C2A C3A Zr 66.02(10) . . . . ?
Cl1 Zr C3A C4A 64.77(10) . . . . ?
Cl2 Zr C3A C4A -44.51(9) . . . . ?
C5B Zr C3A C4A -134.85(9) . . . . ?
C3B Zr C3A C4A 176.66(9) . . . . ?
C5A Zr C3A C4A 36.89(9) . . . . ?
C4B Zr C3A C4A -177.01(8) . . . . ?
C1B Zr C3A C4A -128.67(9) . . . . ?
C2A Zr C3A C4A 113.89(14) . . . . ?
C1A Zr C3A C4A 77.05(10) . . . . ?
C2B Zr C3A C4A -155.76(10) . . . . ?
Cl1 Zr C3A C2A -49.11(11) . . . . ?
Cl2 Zr C3A C2A -158.39(8) . . . . ?
C5B Zr C3A C2A 111.26(10) . . . . ?
C3B Zr C3A C2A 62.77(10) . . . . ?
C5A Zr C3A C2A -77.00(10) . . . . ?
C4A Zr C3A C2A -113.89(14) . . . . ?
C4B Zr C3A C2A 69.11(11) . . . . ?
C1B Zr C3A C2A 117.45(10) . . . . ?
C1A Zr C3A C2A -36.84(9) . . . . ?
C2B Zr C3A C2A 90.35(10) . . . . ?
C2A C3A C4A C5A 5.18(17) . . . . ?
Zr C3A C4A C5A -64.79(11) . . . . ?
C2A C3A C4A Si1A -165.27(11) . . . . ?
Zr C3A C4A Si1A 124.77(12) . . . . ?
C2A C3A C4A Zr 69.97(10) . . . . ?
C10A Si1A C4A C5A 18.53(17) . . . . ?
C12A Si1A C4A C5A 144.67(14) . . . . ?
C11A Si1A C4A C5A -98.59(16) . . . . ?
C10A Si1A C4A C3A -172.91(14) . . . . ?
C12A Si1A C4A C3A -46.77(17) . . . . ?
C11A Si1A C4A C3A 69.97(16) . . . . ?
C10A Si1A C4A Zr -78.99(12) . . . . ?
C12A Si1A C4A Zr 47.15(13) . . . . ?
C11A Si1A C4A Zr 163.89(11) . . . . ?
Cl1 Zr C4A C5A -18.69(10) . . . . ?
Cl2 Zr C4A C5A -107.86(9) . . . . ?
C3A Zr C4A C5A 115.07(13) . . . . ?
C5B Zr C4A C5A -167.09(9) . . . . ?
C3B Zr C4A C5A 110.78(10) . . . . ?
C4B Zr C4A C5A 122.46(16) . . . . ?
C1B Zr C4A C5A 174.44(9) . . . . ?
C2A Zr C4A C5A 77.18(10) . . . . ?
C1A Zr C4A C5A 36.85(9) . . . . ?
C2B Zr C4A C5A 140.22(9) . . . . ?
Cl1 Zr C4A C3A -133.76(8) . . . . ?
Cl2 Zr C4A C3A 137.06(9) . . . . ?
C5B Zr C4A C3A 77.83(12) . . . . ?
C3B Zr C4A C3A -4.29(12) . . . . ?
C5A Zr C4A C3A -115.07(13) . . . . ?
C4B Zr C4A C3A 7.4(2) . . . . ?
C1B Zr C4A C3A 59.36(10) . . . . ?
C2A Zr C4A C3A -37.89(9) . . . . ?
C1A Zr C4A C3A -78.22(10) . . . . ?
C2B Zr C4A C3A 25.15(10) . . . . ?
Cl1 Zr C4A Si1A 105.18(9) . . . . ?
Cl2 Zr C4A Si1A 16.00(9) . . . . ?
C3A Zr C4A Si1A -121.06(15) . . . . ?
C5B Zr C4A Si1A -43.23(15) . . . . ?
C3B Zr C4A Si1A -125.35(9) . . . . ?
C5A Zr C4A Si1A 123.86(16) . . . . ?
C4B Zr C4A Si1A -113.67(16) . . . . ?
C1B Zr C4A Si1A -61.70(11) . . . . ?
C2A Zr C4A Si1A -158.95(13) . . . . ?
C1A Zr C4A Si1A 160.71(13) . . . . ?
C2B Zr C4A Si1A -95.92(10) . . . . ?
C3A C4A C5A C1A -4.95(17) . . . . ?
Si1A C4A C5A C1A 165.35(12) . . . . ?
Zr C4A C5A C1A -68.62(11) . . . . ?
C3A C4A C5A Zr 63.68(11) . . . . ?
Si1A C4A C5A Zr -126.03(12) . . . . ?
C9A C1A C5A C4A -176.73(17) . . . . ?
C2A C1A C5A C4A 2.83(18) . . . . ?
Zr C1A C5A C4A 67.61(11) . . . . ?
C9A C1A C5A Zr 115.66(18) . . . . ?
C2A C1A C5A Zr -64.78(11) . . . . ?
Cl1 Zr C5A C4A 162.81(9) . . . . ?
Cl2 Zr C5A C4A 70.53(9) . . . . ?
C3A Zr C5A C4A -37.34(9) . . . . ?
C3B Zr C5A C4A -98.64(11) . . . . ?
C4B Zr C5A C4A -143.96(12) . . . . ?
C1B Zr C5A C4A -9.49(15) . . . . ?
C2A Zr C5A C4A -78.45(10) . . . . ?
C1A Zr C5A C4A -115.17(14) . . . . ?
C2B Zr C5A C4A -54.00(12) . . . . ?
Cl1 Zr C5A C1A -82.02(9) . . . . ?
Cl2 Zr C5A C1A -174.29(9) . . . . ?
C3A Zr C5A C1A 77.84(10) . . . . ?
C3B Zr C5A C1A 16.53(12) . . . . ?
C4A Zr C5A C1A 115.17(14) . . . . ?
C4B Zr C5A C1A -28.79(16) . . . . ?
C1B Zr C5A C1A 105.69(12) . . . . ?
C2A Zr C5A C1A 36.72(9) . . . . ?
C2B Zr C5A C1A 61.18(11) . . . . ?
C1A C2A C6A C7A -1.1(2) . . . . ?
C3A C2A C6A C7A -179.06(17) . . . . ?
Zr C2A C6A C7A 88.61(18) . . . . ?
C2A C6A C7A C8A 0.0(3) . . . . ?
C6A C7A C8A C9A 0.6(3) . . . . ?
C7A C8A C9A C1A -0.1(3) . . . . ?
C5A C1A C9A C8A 178.55(17) . . . . ?
C2A C1A C9A C8A -1.0(2) . . . . ?
Zr C1A C9A C8A -88.25(18) . . . . ?
Cl1 Zr C1B C9B -132.81(11) . . . . ?
Cl2 Zr C1B C9B -45.48(12) . . . . ?
C3A Zr C1B C9B 59.80(13) . . . . ?
C5B Zr C1B C9B -129.08(17) . . . . ?
C3B Zr C1B C9B 153.06(14) . . . . ?
C5A Zr C1B C9B 37.34(17) . . . . ?
C4A Zr C1B C9B 31.69(14) . . . . ?
C4B Zr C1B C9B -166.26(14) . . . . ?
C2A Zr C1B C9B 90.87(12) . . . . ?
C1A Zr C1B C9B 95.10(14) . . . . ?
C2B Zr C1B C9B 116.40(16) . . . . ?
Cl1 Zr C1B C2B 110.78(8) . . . . ?
Cl2 Zr C1B C2B -161.88(9) . . . . ?
C3A Zr C1B C2B -56.60(9) . . . . ?
C5B Zr C1B C2B 114.51(13) . . . . ?
C3B Zr C1B C2B 36.66(8) . . . . ?
C5A Zr C1B C2B -79.06(13) . . . . ?
C4A Zr C1B C2B -84.71(9) . . . . ?
C4B Zr C1B C2B 77.34(9) . . . . ?
C2A Zr C1B C2B -25.53(10) . . . . ?
C1A Zr C1B C2B -21.30(13) . . . . ?
Cl1 Zr C1B C5B -3.73(11) . . . . ?
Cl2 Zr C1B C5B 83.61(9) . . . . ?
C3A Zr C1B C5B -171.11(9) . . . . ?
C3B Zr C1B C5B -77.86(10) . . . . ?
C5A Zr C1B C5B 166.42(10) . . . . ?
C4A Zr C1B C5B 160.77(9) . . . . ?
C4B Zr C1B C5B -37.18(9) . . . . ?
C2A Zr C1B C5B -140.05(9) . . . . ?
C1A Zr C1B C5B -135.81(10) . . . . ?
C2B Zr C1B C5B -114.51(13) . . . . ?
C9B C1B C2B C6B 4.3(2) . . . . ?
C5B C1B C2B C6B -175.18(14) . . . . ?
Zr C1B C2B C6B 119.94(14) . . . . ?
C9B C1B C2B C3B -178.16(15) . . . . ?
C5B C1B C2B C3B 2.41(17) . . . . ?
Zr C1B C2B C3B -62.47(11) . . . . ?
C9B C1B C2B Zr -115.69(15) . . . . ?
C5B C1B C2B Zr 64.87(11) . . . . ?
Cl1 Zr C2B C6B 147.35(11) . . . . ?
Cl2 Zr C2B C6B -94.93(13) . . . . ?
C3A Zr C2B C6B 7.64(13) . . . . ?
C5B Zr C2B C6B -152.25(15) . . . . ?
C3B Zr C2B C6B 129.26(17) . . . . ?
C5A Zr C2B C6B 21.39(15) . . . . ?
C4A Zr C2B C6B -6.00(14) . . . . ?
C4B Zr C2B C6B 167.12(15) . . . . ?
C1B Zr C2B C6B -114.56(16) . . . . ?
C2A Zr C2B C6B 41.23(13) . . . . ?
C1A Zr C2B C6B 51.67(14) . . . . ?
Cl1 Zr C2B C1B -98.09(9) . . . . ?
Cl2 Zr C2B C1B 19.63(9) . . . . ?
C3A Zr C2B C1B 122.20(9) . . . . ?
C5B Zr C2B C1B -37.69(9) . . . . ?
C3B Zr C2B C1B -116.18(13) . . . . ?
C5A Zr C2B C1B 135.95(9) . . . . ?
C4A Zr C2B C1B 108.56(9) . . . . ?
C4B Zr C2B C1B -78.32(9) . . . . ?
C2A Zr C2B C1B 155.79(9) . . . . ?
C1A Zr C2B C1B 166.23(9) . . . . ?
Cl1 Zr C2B C3B 18.09(10) . . . . ?
Cl2 Zr C2B C3B 135.81(8) . . . . ?
C3A Zr C2B C3B -121.62(9) . . . . ?
C5B Zr C2B C3B 78.49(9) . . . . ?
C5A Zr C2B C3B -107.87(10) . . . . ?
C4A Zr C2B C3B -135.26(9) . . . . ?
C4B Zr C2B C3B 37.86(9) . . . . ?
C1B Zr C2B C3B 116.18(13) . . . . ?
C2A Zr C2B C3B -88.03(9) . . . . ?
C1A Zr C2B C3B -77.59(9) . . . . ?
C6B C2B C3B C4B 171.82(17) . . . . ?
C1B C2B C3B C4B -5.32(18) . . . . ?
Zr C2B C3B C4B -69.05(11) . . . . ?
C6B C2B C3B Zr -119.12(18) . . . . ?
C1B C2B C3B Zr 63.74(11) . . . . ?
Cl1 Zr C3B C4B -52.87(9) . . . . ?
Cl2 Zr C3B C4B 51.68(10) . . . . ?
C3A Zr C3B C4B 170.84(9) . . . . ?
C5B Zr C3B C4B 36.67(9) . . . . ?
C5A Zr C3B C4B -143.32(9) . . . . ?
C4A Zr C3B C4B 173.19(8) . . . . ?
C1B Zr C3B C4B 77.46(9) . . . . ?
C2A Zr C3B C4B -159.73(9) . . . . ?
C1A Zr C3B C4B -134.37(9) . . . . ?
C2B Zr C3B C4B 113.69(13) . . . . ?
Cl1 Zr C3B C2B -166.56(8) . . . . ?
Cl2 Zr C3B C2B -62.01(10) . . . . ?
C3A Zr C3B C2B 57.15(9) . . . . ?
C5B Zr C3B C2B -77.03(9) . . . . ?
C5A Zr C3B C2B 102.99(10) . . . . ?
C4A Zr C3B C2B 59.50(11) . . . . ?
C4B Zr C3B C2B -113.69(13) . . . . ?
C1B Zr C3B C2B -36.23(8) . . . . ?
C2A Zr C3B C2B 86.57(9) . . . . ?
C1A Zr C3B C2B 111.94(9) . . . . ?
C2B C3B C4B C5B 6.16(18) . . . . ?
Zr C3B C4B C5B -63.92(11) . . . . ?
C2B C3B C4B Si1B -163.48(12) . . . . ?
Zr C3B C4B Si1B 126.44(12) . . . . ?
C2B C3B C4B Zr 70.08(11) . . . . ?
C10B Si1B C4B C5B 23.44(19) . . . . ?
C12B Si1B C4B C5B 149.81(16) . . . . ?
C11B Si1B C4B C5B -94.16(19) . . . . ?
C10B Si1B C4B C3B -168.82(16) . . . . ?
C12B Si1B C4B C3B -42.45(18) . . . . ?
C11B Si1B C4B C3B 73.58(18) . . . . ?
C10B Si1B C4B Zr -72.79(14) . . . . ?
C12B Si1B C4B Zr 53.58(15) . . . . ?
C11B Si1B C4B Zr 169.61(14) . . . . ?
Cl1 Zr C4B C5B -116.73(9) . . . . ?
Cl2 Zr C4B C5B -27.21(10) . . . . ?
C3A Zr C4B C5B 103.95(10) . . . . ?
C3B Zr C4B C5B 115.64(13) . . . . ?
C5A Zr C4B C5B -170.29(10) . . . . ?
C4A Zr C4B C5B 98.81(18) . . . . ?
C1B Zr C4B C5B 37.56(9) . . . . ?
C2A Zr C4B C5B 137.27(9) . . . . ?
C1A Zr C4B C5B 171.88(9) . . . . ?
C2B Zr C4B C5B 77.84(10) . . . . ?
Cl1 Zr C4B C3B 127.64(9) . . . . ?
Cl2 Zr C4B C3B -142.85(8) . . . . ?
C3A Zr C4B C3B -11.69(11) . . . . ?
C5B Zr C4B C3B -115.64(13) . . . . ?
C5A Zr C4B C3B 74.07(14) . . . . ?
C4A Zr C4B C3B -16.8(2) . . . . ?
C1B Zr C4B C3B -78.07(9) . . . . ?
C2A Zr C4B C3B 21.63(10) . . . . ?
C1A Zr C4B C3B 56.24(10) . . . . ?
C2B Zr C4B C3B -37.80(9) . . . . ?
Cl1 Zr C4B Si1B 5.63(9) . . . . ?
Cl2 Zr C4B Si1B 95.14(10) . . . . ?
C3A Zr C4B Si1B -133.70(9) . . . . ?
C5B Zr C4B Si1B 122.35(15) . . . . ?
C3B Zr C4B Si1B -122.01(15) . . . . ?
C5A Zr C4B Si1B -47.94(17) . . . . ?
C4A Zr C4B Si1B -138.84(14) . . . . ?
C1B Zr C4B Si1B 159.92(13) . . . . ?
C2A Zr C4B Si1B -100.38(10) . . . . ?
C1A Zr C4B Si1B -65.77(12) . . . . ?
C2B Zr C4B Si1B -159.81(13) . . . . ?
C3B C4B C5B C1B -4.66(18) . . . . ?
Si1B C4B C5B C1B 164.94(12) . . . . ?
Zr C4B C5B C1B -68.61(11) . . . . ?
C3B C4B C5B Zr 63.95(11) . . . . ?
Si1B C4B C5B Zr -126.45(13) . . . . ?
C9B C1B C5B C4B -177.95(18) . . . . ?
C2B C1B C5B C4B 1.39(18) . . . . ?
Zr C1B C5B C4B 68.57(11) . . . . ?
C9B C1B C5B Zr 113.48(19) . . . . ?
C2B C1B C5B Zr -67.18(11) . . . . ?
Cl1 Zr C5B C4B 62.52(9) . . . . ?
Cl2 Zr C5B C4B 154.09(9) . . . . ?
C3A Zr C5B C4B -103.19(10) . . . . ?
C3B Zr C5B C4B -36.89(9) . . . . ?
C4A Zr C5B C4B -146.30(10) . . . . ?
C1B Zr C5B C4B -114.56(13) . . . . ?
C2A Zr C5B C4B -59.25(12) . . . . ?
C1A Zr C5B C4B -16.08(17) . . . . ?
C2B Zr C5B C4B -77.54(10) . . . . ?
Cl1 Zr C5B C1B 177.08(8) . . . . ?
Cl2 Zr C5B C1B -91.34(9) . . . . ?
C3A Zr C5B C1B 11.37(12) . . . . ?
C3B Zr C5B C1B 77.67(10) . . . . ?
C4A Zr C5B C1B -31.74(14) . . . . ?
C4B Zr C5B C1B 114.56(13) . . . . ?
C2A Zr C5B C1B 55.31(11) . . . . ?
C1A Zr C5B C1B 98.48(14) . . . . ?
C2B Zr C5B C1B 37.03(8) . . . . ?
C1B C2B C6B C7B -2.4(2) . . . . ?
C3B C2B C6B C7B -179.22(17) . . . . ?
Zr C2B C6B C7B 85.98(18) . . . . ?
C2B C6B C7B C8B -0.7(3) . . . . ?
C6B C7B C8B C9B 2.1(3) . . . . ?
C7B C8B C9B C1B -0.2(3) . . . . ?
C2B C1B C9B C8B -2.9(3) . . . . ?
C5B C1B C9B C8B 176.32(18) . . . . ?
Zr C1B C9B C8B -92.11(18) . . . . ?
